data_4343379
loop_
_publ_author_name
'Gour\'e, Eric'
'Carboni, Micha\"el'
'Troussier, Ang\'elique'
'Dubourdeaux, Patrick'
'Cl\'emancey, Martin'
'Gon, Nathalie'
'Balasubramanian, Ramachandran'
'Lebrun, Colette'
'P\'ecaut, Jacques'
'Blondin, Genevi\`eve'
'Latour, Jean-Marc'

_publ_section_title
;
 Deprotonation in Mixed-Valent Diiron(II,III) Complexes with Aniline or
 Benzimidazole Ligands.
;
_journal_issue 13
_journal_name_full 'Inorganic chemistry'
_journal_page_first 6257
_journal_page_last 6266
_journal_paper_doi 10.1021/acs.inorgchem.5b00449
_journal_volume 54
_journal_year 2015
_chemical_formula_sum 'C51 H51 Cl2 Fe2 N8 O13'
_chemical_formula_weight 1166.59
_chemical_name_systematic
; 
 ? 
;
_space_group_crystal_system triclinic
_space_group_IT_number 2
_space_group_name_Hall '-P 1'
_space_group_name_H-M_alt 'P -1'
_symmetry_space_group_name_Hall '-P 1'
_symmetry_space_group_name_H-M 'P -1'
_atom_sites_solution_hydrogens geom
_audit_creation_method SHELXL-2013
_cell_angle_alpha 86.427(9)
_cell_angle_beta 84.643(9)
_cell_angle_gamma 70.346(10)
_cell_formula_units_Z 2
_cell_length_a 10.0771(11)
_cell_length_b 13.4513(16)
_cell_length_c 20.341(2)
_cell_measurement_reflns_used 2754
_cell_measurement_temperature 150(2)
_cell_measurement_theta_max 28.9680
_cell_measurement_theta_min 3.2751
_cell_volume 2583.8(5)
_computing_cell_refinement
;
CrysAlisPro, Agilent Technologies,
Version 1.171.36.20 (release 27-06-2012 CrysAlis171 .NET)
(compiled Jul 11 2012,15:38:31)
;
_computing_data_collection
;
CrysAlisPro, Agilent Technologies,
Version 1.171.36.20 (release 27-06-2012 CrysAlis171 .NET)
(compiled Jul 11 2012,15:38:31)
;
_computing_data_reduction
;
CrysAlisPro, Agilent Technologies,
Version 1.171.36.20 (release 27-06-2012 CrysAlis171 .NET)
(compiled Jul 11 2012,15:38:31)
;
_computing_molecular_graphics
;
Mercury 3.1 New software for searching the Cambridge Structural Database 
and visualizing crystal structures (I.J. Bruno, J.C. Cole, P.R. Edgington, 
M. Kessler, C.F. Macrae, P. McCabe, J. Pearson, R. Taylor, 
Acta Cryst., 2002, B58, 389-397)
;
_computing_publication_material 'SHELXTL 6.10 (Sheldrick, 1997)'
_computing_structure_refinement 'SHELXTL 6.10 (Sheldrick, 1997)'
_computing_structure_solution 'SHELXTL 6.10 (Sheldrick, 1997)'
_diffrn_ambient_temperature 150(2)
_diffrn_detector_area_resol_mean 15.9653
_diffrn_measured_fraction_theta_full 0.934
_diffrn_measured_fraction_theta_max 0.991
_diffrn_measurement_details
;
  1 omega   -5.00   86.00   1.0000  320.0000
omega____ theta____ kappa____ phi______ frames
    -       17.1550   37.0000 -150.0000 91

  2 omega  -86.00    3.00   1.0000  320.0000
omega____ theta____ kappa____ phi______ frames
    -      -18.7175  -57.0000  -90.0000 89

  3 omega  -21.00   23.00   1.0000  320.0000
omega____ theta____ kappa____ phi______ frames
    -      -18.7175  -99.0000 -180.0000 44

  4 omega  -41.00   49.00   1.0000  320.0000
omega____ theta____ kappa____ phi______ frames
    -      -18.7175   62.0000   60.0000 90

  5 omega  -55.00   41.00   1.0000  320.0000
omega____ theta____ kappa____ phi______ frames
    -       17.1550  -37.0000 -150.0000 96

;
_diffrn_measurement_device_type 'Xcalibur, Sapphire3'
_diffrn_measurement_method '\w scans'
_diffrn_radiation_type MoK\a
_diffrn_radiation_wavelength 0.71073
_diffrn_reflns_av_R_equivalents 0.1280
_diffrn_reflns_av_unetI/netI 0.2526
_diffrn_reflns_laue_measured_fraction_full 0.934
_diffrn_reflns_laue_measured_fraction_max 0.991
_diffrn_reflns_limit_h_max 11
_diffrn_reflns_limit_h_min -11
_diffrn_reflns_limit_k_max 15
_diffrn_reflns_limit_k_min -15
_diffrn_reflns_limit_l_max 23
_diffrn_reflns_limit_l_min -23
_diffrn_reflns_number 18131
_diffrn_reflns_point_group_measured_fraction_full 0.934
_diffrn_reflns_point_group_measured_fraction_max 0.991
_diffrn_reflns_theta_full 25.242
_diffrn_reflns_theta_max 24.713
_diffrn_reflns_theta_min 3.282
_exptl_absorpt_coefficient_mu 0.738
_exptl_absorpt_correction_T_max 1.00000
_exptl_absorpt_correction_T_min 0.84757
_exptl_absorpt_correction_type multi-scan
_exptl_absorpt_process_details
;
CrysAlisPro, Agilent Technologies,
Version 1.171.35.21 (release 20-01-2012 CrysAlis171 .NET)
(compiled Jan 23 2012,18:06:46)
Empirical absorption correction using spherical harmonics,
 implemented in SCALE3 ABSPACK scaling algorithm.
;
_exptl_crystal_colour 'dark purple'
_exptl_crystal_density_diffrn 1.499
_exptl_crystal_description needle
_exptl_crystal_F_000 1206
_exptl_crystal_size_max 0.229
_exptl_crystal_size_mid 0.069
_exptl_crystal_size_min 0.036
_refine_diff_density_max 0.671
_refine_diff_density_min -0.708
_refine_diff_density_rms 0.114
_refine_ls_extinction_method none
_refine_ls_goodness_of_fit_ref 0.926
_refine_ls_hydrogen_treatment constr
_refine_ls_matrix_type full
_refine_ls_number_parameters 688
_refine_ls_number_reflns 8743
_refine_ls_number_restraints 0
_refine_ls_restrained_S_all 0.926
_refine_ls_R_factor_all 0.1717
_refine_ls_R_factor_gt 0.0715
_refine_ls_shift/su_max 0.000
_refine_ls_shift/su_mean 0.000
_refine_ls_structure_factor_coef Fsqd
_refine_ls_weighting_details 'w=1/[\s^2^(Fo^2^)+(0.0374P)^2^] where P=(Fo^2^+2Fc^2^)/3'
_refine_ls_weighting_scheme calc
_refine_ls_wR_factor_gt 0.1393
_refine_ls_wR_factor_ref 0.1849
_reflns_Friedel_coverage 0.000
_reflns_number_gt 3913
_reflns_number_total 8743
_reflns_threshold_expression 'I > 2\s(I)'
_cod_data_source_file ic5b00449_si_002.cif
_cod_data_source_block egx23
_cod_depositor_comments 'Adding full bibliography for 4343379--4343380.cif.'
_cod_database_code 4343379
_shelx_space_group_comment
; 
The symmetry employed for this shelxl refinement is uniquely defined 
by the following loop, which should always be used as a source of 
symmetry information in preference to the above space-group names. 
They are only intended as comments. 
;
_shelx_estimated_absorpt_t_min 0.849
_shelx_estimated_absorpt_t_max 0.974

loop_
_space_group_symop_operation_xyz
'x, y, z'
'-x, -y, -z'

loop_
_atom_site_label
_atom_site_type_symbol
_atom_site_fract_x
_atom_site_fract_y
_atom_site_fract_z
_atom_site_U_iso_or_equiv
_atom_site_adp_type
_atom_site_occupancy
_atom_site_site_symmetry_order
_atom_site_calc_flag
_atom_site_refinement_flags_posn
_atom_site_refinement_flags_adp
Fe1 Fe 0.27101(11) 0.22268(9) 0.70626(4) 0.0250(3) Uani 1 1 d . .
Fe2 Fe 0.55868(11) 0.23439(9) 0.78038(5) 0.0255(3) Uani 1 1 d . .
O1 O 0.4663(5) 0.1434(4) 0.7482(2) 0.0281(12) Uani 1 1 d . .
N1 N 0.3451(6) 0.0895(5) 0.6310(2) 0.0275(16) Uani 1 1 d . .
N2 N 0.6204(6) 0.1210(5) 0.8653(2) 0.0253(15) Uani 1 1 d . .
N3 N 0.1332(7) 0.2795(5) 0.6287(3) 0.0314(16) Uani 1 1 d . .
N4 N 0.0935(7) 0.2736(5) 0.5227(3) 0.0303(16) Uani 1 1 d . .
N5 N 0.1870(6) 0.1060(5) 0.7555(2) 0.0255(15) Uani 1 1 d . .
N6 N 0.2256(6) -0.0684(5) 0.7584(2) 0.0234(15) Uani 1 1 d . .
N7 N 0.6683(7) 0.3028(5) 0.8392(3) 0.0306(16) Uani 1 1 d . .
N8 N 0.7559(6) 0.1221(5) 0.7403(3) 0.0295(16) Uani 1 1 d . .
C1 C 0.5122(8) 0.0357(6) 0.7560(3) 0.0274(18) Uani 1 1 d . .
C2 C 0.5304(8) -0.0229(6) 0.6998(3) 0.0237(17) Uani 1 1 d . .
C3 C 0.5801(8) -0.1348(6) 0.7080(3) 0.0290(19) Uani 1 1 d . .
H3 H 0.5970 -0.1769 0.6703 0.035 Uiso 1 1 calc R U
C4 C 0.6044(8) -0.1840(6) 0.7702(3) 0.0298(19) Uani 1 1 d . .
C5 C 0.5837(8) -0.1189(6) 0.8247(3) 0.0266(18) Uani 1 1 d . .
H5 H 0.6014 -0.1511 0.8674 0.032 Uiso 1 1 calc R U
C6 C 0.5386(7) -0.0103(6) 0.8181(3) 0.0229(17) Uani 1 1 d . .
C7 C 0.4968(8) 0.0303(6) 0.6336(3) 0.031(2) Uani 1 1 d . .
H7A H 0.5511 0.0793 0.6236 0.037 Uiso 1 1 calc R U
H7B H 0.5265 -0.0236 0.5993 0.037 Uiso 1 1 calc R U
C8 C 0.5240(8) 0.0573(6) 0.8763(3) 0.0288(19) Uani 1 1 d . .
H8A H 0.4250 0.1051 0.8830 0.035 Uiso 1 1 calc R U
H8B H 0.5470 0.0118 0.9167 0.035 Uiso 1 1 calc R U
C9 C 0.6539(9) -0.3039(6) 0.7785(4) 0.041(2) Uani 1 1 d . .
H9A H 0.5877 -0.3310 0.7592 0.062 Uiso 1 1 calc R U
H9B H 0.6575 -0.3241 0.8256 0.062 Uiso 1 1 calc R U
H9C H 0.7482 -0.3338 0.7559 0.062 Uiso 1 1 calc R U
C10 C 0.3132(8) 0.1399(6) 0.5660(3) 0.032(2) Uani 1 1 d . .
H10A H 0.3047 0.0882 0.5354 0.038 Uiso 1 1 calc R U
H10B H 0.3904 0.1659 0.5475 0.038 Uiso 1 1 calc R U
C11 C 0.1775(8) 0.2300(7) 0.5729(3) 0.0294(19) Uani 1 1 d . .
C12 C -0.0143(8) 0.3622(7) 0.5493(3) 0.031(2) Uani 1 1 d . .
C13 C -0.1259(9) 0.4394(7) 0.5189(4) 0.036(2) Uani 1 1 d . .
H13 H -0.1429 0.4358 0.4741 0.043 Uiso 1 1 calc R U
C14 C -0.2075(8) 0.5191(7) 0.5576(4) 0.041(2) Uani 1 1 d . .
H14 H -0.2842 0.5729 0.5394 0.049 Uiso 1 1 calc R U
C15 C -0.1825(9) 0.5245(7) 0.6233(4) 0.036(2) Uani 1 1 d . .
H15 H -0.2423 0.5824 0.6482 0.043 Uiso 1 1 calc R U
C16 C -0.0744(8) 0.4493(6) 0.6536(3) 0.031(2) Uani 1 1 d . .
H16 H -0.0588 0.4538 0.6984 0.038 Uiso 1 1 calc R U
C17 C 0.0112(8) 0.3660(6) 0.6149(3) 0.0234(18) Uani 1 1 d . .
C18 C 0.1088(8) 0.2358(6) 0.4554(3) 0.040(2) Uani 1 1 d . .
H18A H 0.1298 0.2877 0.4239 0.060 Uiso 1 1 calc R U
H18B H 0.0206 0.2263 0.4455 0.060 Uiso 1 1 calc R U
H18C H 0.1862 0.1682 0.4519 0.060 Uiso 1 1 calc R U
C19 C 0.2616(8) 0.0187(6) 0.6477(3) 0.0249(18) Uani 1 1 d . .
H19A H 0.3170 -0.0537 0.6337 0.030 Uiso 1 1 calc R U
H19B H 0.1743 0.0435 0.6240 0.030 Uiso 1 1 calc R U
C20 C 0.2243(8) 0.0177(6) 0.7203(3) 0.0244(18) Uani 1 1 d . .
C21 C 0.1866(8) -0.0363(6) 0.8227(3) 0.0252(18) Uani 1 1 d . .
C22 C 0.1700(8) -0.0924(6) 0.8807(3) 0.0291(19) Uani 1 1 d . .
H22 H 0.1833 -0.1658 0.8814 0.035 Uiso 1 1 calc R U
C23 C 0.1323(8) -0.0337(7) 0.9378(3) 0.039(2) Uani 1 1 d . .
H23 H 0.1198 -0.0685 0.9788 0.047 Uiso 1 1 calc R U
C24 C 0.1122(9) 0.0749(7) 0.9369(3) 0.040(2) Uani 1 1 d . .
H24 H 0.0886 0.1115 0.9771 0.048 Uiso 1 1 calc R U
C25 C 0.1262(8) 0.1289(6) 0.8784(3) 0.034(2) Uani 1 1 d . .
H25 H 0.1108 0.2026 0.8776 0.041 Uiso 1 1 calc R U
C26 C 0.1636(8) 0.0727(6) 0.8204(3) 0.0267(19) Uani 1 1 d . .
C27 C 0.2687(9) -0.1787(6) 0.7385(3) 0.038(2) Uani 1 1 d . .
H27A H 0.3553 -0.2203 0.7591 0.057 Uiso 1 1 calc R U
H27B H 0.2863 -0.1815 0.6903 0.057 Uiso 1 1 calc R U
H27C H 0.1934 -0.2079 0.7527 0.057 Uiso 1 1 calc R U
C28 C 0.6058(8) 0.1884(6) 0.9226(3) 0.0303(19) Uani 1 1 d . .
H28A H 0.6534 0.1445 0.9600 0.036 Uiso 1 1 calc R U
H28B H 0.5046 0.2219 0.9369 0.036 Uiso 1 1 calc R U
C29 C 0.6718(8) 0.2726(6) 0.9028(3) 0.033(2) Uani 1 1 d . .
C30 C 0.7308(9) 0.3180(7) 0.9467(4) 0.043(2) Uani 1 1 d . .
H30 H 0.7329 0.2957 0.9920 0.052 Uiso 1 1 calc R U
C31 C 0.7866(9) 0.3960(7) 0.9240(4) 0.055(3) Uani 1 1 d . .
H31 H 0.8263 0.4284 0.9534 0.065 Uiso 1 1 calc R U
C32 C 0.7837(9) 0.4259(7) 0.8582(4) 0.053(3) Uani 1 1 d . .
H32 H 0.8200 0.4799 0.8415 0.063 Uiso 1 1 calc R U
C33 C 0.7268(9) 0.3756(7) 0.8166(4) 0.042(2) Uani 1 1 d . .
H33 H 0.7294 0.3933 0.7706 0.050 Uiso 1 1 calc R U
C34 C 0.7734(7) 0.0504(6) 0.8519(3) 0.0267(18) Uani 1 1 d . .
H34A H 0.8370 0.0821 0.8702 0.032 Uiso 1 1 calc R U
H34B H 0.7873 -0.0197 0.8740 0.032 Uiso 1 1 calc R U
C35 C 0.8091(7) 0.0377(6) 0.7795(3) 0.0225(17) Uani 1 1 d . .
C36 C 0.9013(8) -0.0578(6) 0.7542(3) 0.033(2) Uani 1 1 d . .
H36 H 0.9383 -0.1179 0.7825 0.039 Uiso 1 1 calc R U
C37 C 0.9366(9) -0.0617(7) 0.6870(4) 0.040(2) Uani 1 1 d . .
H37 H 0.9967 -0.1257 0.6681 0.048 Uiso 1 1 calc R U
C38 C 0.8844(8) 0.0271(7) 0.6477(4) 0.034(2) Uani 1 1 d . .
H38 H 0.9098 0.0257 0.6015 0.041 Uiso 1 1 calc R U
C39 C 0.7957(8) 0.1174(6) 0.6756(3) 0.0312(19) Uani 1 1 d . .
H39 H 0.7609 0.1791 0.6483 0.037 Uiso 1 1 calc R U
O41 O 0.1949(5) 0.3283(4) 0.7814(2) 0.0284(13) Uani 1 1 d . .
O42 O 0.3898(5) 0.3192(4) 0.8324(2) 0.0280(12) Uani 1 1 d . .
O43 O 0.3821(6) 0.3147(4) 0.6514(2) 0.0362(14) Uani 1 1 d . .
O44 O 0.5570(5) 0.3319(4) 0.7053(2) 0.0287(12) Uani 1 1 d . .
C41 C 0.4705(9) 0.3570(6) 0.6588(3) 0.0294(19) Uani 1 1 d . .
C42 C 0.4819(8) 0.4461(6) 0.6109(3) 0.0311(19) Uani 1 1 d . .
H42A H 0.4116 0.4587 0.5777 0.037 Uiso 1 1 calc R U
H42B H 0.5771 0.4248 0.5873 0.037 Uiso 1 1 calc R U
C43 C 0.4559(8) 0.5495(6) 0.6473(3) 0.0309(19) Uani 1 1 d . .
H43A H 0.5367 0.5409 0.6740 0.037 Uiso 1 1 calc R U
H43B H 0.4511 0.6076 0.6143 0.037 Uiso 1 1 calc R U
C44 C 0.3220(8) 0.5787(6) 0.6918(3) 0.0278(18) Uani 1 1 d . .
C45 C 0.1925(8) 0.6269(6) 0.6654(3) 0.0274(18) Uani 1 1 d . .
H45 H 0.1885 0.6439 0.6194 0.033 Uiso 1 1 calc R U
C46 C 0.0675(8) 0.6503(6) 0.7072(3) 0.0311(19) Uani 1 1 d . .
H46 H -0.0210 0.6834 0.6891 0.037 Uiso 1 1 calc R U
C47 C 0.0713(9) 0.6258(6) 0.7742(3) 0.035(2) Uani 1 1 d . .
H47 H -0.0133 0.6423 0.8023 0.042 Uiso 1 1 calc R U
C48 C 0.2059(8) 0.5749(6) 0.8001(3) 0.0265(18) Uani 1 1 d . .
C49 C 0.3262(8) 0.5543(5) 0.7580(3) 0.0258(18) Uani 1 1 d . .
H49 H 0.4154 0.5219 0.7756 0.031 Uiso 1 1 calc R U
C50 C 0.2117(8) 0.5329(6) 0.8710(3) 0.032(2) Uani 1 1 d . .
H50A H 0.1464 0.5872 0.9003 0.038 Uiso 1 1 calc R U
H50B H 0.3085 0.5161 0.8850 0.038 Uiso 1 1 calc R U
C51 C 0.1691(8) 0.4323(6) 0.8769(3) 0.0293(19) Uani 1 1 d . .
H51A H 0.1851 0.3996 0.9218 0.035 Uiso 1 1 calc R U
H51B H 0.0672 0.4515 0.8705 0.035 Uiso 1 1 calc R U
C52 C 0.2555(8) 0.3528(6) 0.8254(3) 0.0275(19) Uani 1 1 d . .
Cl1 Cl 0.8466(2) 0.72630(17) 0.95018(9) 0.0374(5) Uani 1 1 d . .
O11 O 0.8868(6) 0.7905(5) 0.8981(2) 0.0539(17) Uani 1 1 d . .
O12 O 0.7122(6) 0.7852(5) 0.9842(2) 0.0625(19) Uani 1 1 d . .
O13 O 0.9532(6) 0.6937(5) 0.9968(2) 0.0516(17) Uani 1 1 d . .
O14 O 0.8349(7) 0.6360(5) 0.9211(3) 0.063(2) Uani 1 1 d . .
Cl2 Cl 0.2993(3) 0.83017(19) 0.51895(9) 0.0477(6) Uani 1 1 d . .
O21 O 0.2844(8) 0.9330(5) 0.4905(3) 0.074(2) Uani 1 1 d . .
O22 O 0.3001(10) 0.7621(6) 0.4694(3) 0.110(3) Uani 1 1 d . .
O23 O 0.4265(8) 0.7953(6) 0.5533(3) 0.091(2) Uani 1 1 d . .
O24 O 0.1924(8) 0.8322(6) 0.5677(3) 0.080(2) Uani 1 1 d . .

loop_
_atom_site_aniso_label
_atom_site_aniso_U_11
_atom_site_aniso_U_22
_atom_site_aniso_U_33
_atom_site_aniso_U_23
_atom_site_aniso_U_13
_atom_site_aniso_U_12
Fe1 0.0264(7) 0.0226(7) 0.0287(6) 0.0006(5) -0.0075(5) -0.0104(6)
Fe2 0.0265(7) 0.0184(7) 0.0327(6) 0.0018(5) -0.0090(5) -0.0074(6)
O1 0.029(3) 0.027(4) 0.030(3) 0.003(2) -0.013(2) -0.009(3)
N1 0.022(4) 0.037(5) 0.027(3) 0.007(3) -0.005(3) -0.015(4)
N2 0.024(4) 0.030(4) 0.025(3) 0.000(3) -0.012(3) -0.010(3)
N3 0.047(5) 0.023(4) 0.023(3) 0.003(3) -0.002(3) -0.010(4)
N4 0.035(4) 0.028(4) 0.029(3) -0.006(3) -0.009(3) -0.010(4)
N5 0.030(4) 0.023(4) 0.026(3) -0.001(3) -0.002(3) -0.013(3)
N6 0.027(4) 0.024(4) 0.020(3) -0.004(3) -0.001(3) -0.009(3)
N7 0.035(4) 0.031(5) 0.034(4) 0.004(3) -0.009(3) -0.021(4)
N8 0.031(4) 0.035(5) 0.027(4) 0.003(3) -0.003(3) -0.017(4)
C1 0.024(5) 0.013(5) 0.046(5) 0.001(4) -0.010(3) -0.006(4)
C2 0.027(5) 0.019(5) 0.025(4) 0.002(3) -0.001(3) -0.007(4)
C3 0.026(5) 0.032(5) 0.029(4) -0.010(4) -0.008(3) -0.008(4)
C4 0.030(5) 0.017(5) 0.044(5) 0.000(4) -0.010(4) -0.007(4)
C5 0.030(5) 0.027(5) 0.025(4) 0.008(3) -0.009(3) -0.014(4)
C6 0.022(4) 0.014(5) 0.035(4) 0.006(3) -0.007(3) -0.008(4)
C7 0.028(5) 0.035(6) 0.032(4) -0.008(4) 0.001(3) -0.013(4)
C8 0.036(5) 0.031(5) 0.026(4) 0.005(3) -0.009(3) -0.019(4)
C9 0.047(6) 0.019(5) 0.056(5) 0.003(4) -0.014(4) -0.007(5)
C10 0.031(5) 0.040(6) 0.027(4) 0.004(4) -0.006(3) -0.016(5)
C11 0.027(5) 0.039(6) 0.026(4) 0.001(4) -0.001(4) -0.018(4)
C12 0.025(5) 0.032(6) 0.038(5) 0.003(4) -0.005(4) -0.013(4)
C13 0.035(5) 0.040(6) 0.036(5) -0.001(4) -0.013(4) -0.013(5)
C14 0.020(5) 0.036(6) 0.063(6) 0.002(4) -0.005(4) -0.004(4)
C15 0.028(5) 0.033(6) 0.048(5) -0.008(4) 0.005(4) -0.013(5)
C16 0.028(5) 0.029(6) 0.039(5) -0.007(4) -0.001(4) -0.012(4)
C17 0.026(5) 0.024(5) 0.021(4) 0.000(3) -0.002(3) -0.010(4)
C18 0.047(6) 0.037(6) 0.037(5) -0.006(4) -0.012(4) -0.013(5)
C19 0.027(5) 0.024(5) 0.022(4) -0.003(3) -0.001(3) -0.008(4)
C20 0.029(5) 0.017(5) 0.031(4) 0.003(3) -0.008(3) -0.012(4)
C21 0.034(5) 0.023(5) 0.024(4) -0.003(3) -0.003(3) -0.015(4)
C22 0.031(5) 0.030(5) 0.026(4) 0.008(3) 0.004(3) -0.013(4)
C23 0.038(5) 0.063(7) 0.024(4) 0.007(4) -0.004(4) -0.027(5)
C24 0.053(6) 0.053(7) 0.027(4) -0.008(4) 0.010(4) -0.038(6)
C25 0.044(6) 0.035(6) 0.033(4) -0.010(4) 0.006(4) -0.025(5)
C26 0.025(5) 0.036(6) 0.016(4) 0.006(3) -0.006(3) -0.006(4)
C27 0.051(6) 0.020(5) 0.049(5) -0.007(4) 0.005(4) -0.021(5)
C28 0.040(5) 0.014(5) 0.034(4) 0.002(3) -0.007(4) -0.004(4)
C29 0.035(5) 0.025(5) 0.035(5) -0.009(4) -0.012(4) -0.002(4)
C30 0.059(7) 0.030(6) 0.051(5) 0.003(4) -0.022(4) -0.024(5)
C31 0.059(7) 0.029(6) 0.083(7) 0.012(5) -0.050(5) -0.015(5)
C32 0.057(7) 0.021(6) 0.089(7) 0.023(5) -0.042(5) -0.020(5)
C33 0.038(6) 0.039(6) 0.050(5) 0.009(4) -0.022(4) -0.011(5)
C34 0.019(4) 0.023(5) 0.040(4) 0.002(3) -0.012(3) -0.007(4)
C35 0.014(4) 0.029(5) 0.029(4) 0.005(3) -0.005(3) -0.014(4)
C36 0.026(5) 0.032(6) 0.042(5) 0.002(4) -0.010(4) -0.011(4)
C37 0.037(6) 0.034(6) 0.050(5) -0.002(4) -0.014(4) -0.010(5)
C38 0.030(5) 0.043(6) 0.036(5) 0.004(4) -0.011(4) -0.020(5)
C39 0.033(5) 0.017(5) 0.044(5) 0.006(4) -0.008(4) -0.010(4)
O41 0.031(3) 0.025(3) 0.036(3) -0.004(2) -0.012(2) -0.014(3)
O42 0.021(3) 0.026(3) 0.036(3) -0.005(2) -0.006(2) -0.004(3)
O43 0.041(4) 0.038(4) 0.041(3) 0.009(3) -0.008(2) -0.029(3)
O44 0.032(3) 0.020(3) 0.035(3) 0.006(2) -0.016(2) -0.006(3)
C41 0.039(5) 0.011(5) 0.037(4) 0.005(3) 0.003(4) -0.009(4)
C42 0.039(5) 0.019(5) 0.037(4) 0.003(3) -0.003(4) -0.013(4)
C43 0.031(5) 0.019(5) 0.042(4) 0.006(4) -0.002(4) -0.009(4)
C44 0.032(5) 0.015(5) 0.035(4) -0.003(3) -0.005(4) -0.005(4)
C45 0.040(5) 0.014(5) 0.031(4) 0.003(3) -0.007(4) -0.012(4)
C46 0.031(5) 0.018(5) 0.046(5) 0.002(4) -0.017(4) -0.006(4)
C47 0.040(6) 0.028(6) 0.040(5) -0.007(4) -0.002(4) -0.014(5)
C48 0.040(5) 0.011(5) 0.034(4) -0.007(3) -0.011(4) -0.012(4)
C49 0.022(5) 0.014(5) 0.038(4) -0.002(3) -0.003(3) -0.002(4)
C50 0.036(5) 0.026(5) 0.038(4) -0.004(4) -0.015(4) -0.013(4)
C51 0.026(5) 0.028(5) 0.035(4) -0.001(3) -0.009(3) -0.008(4)
C52 0.036(5) 0.019(5) 0.031(4) 0.012(3) -0.001(4) -0.017(4)
Cl1 0.0394(14) 0.0348(14) 0.0366(11) -0.0006(9) -0.0083(9) -0.0091(11)
O11 0.058(4) 0.046(5) 0.050(3) 0.018(3) 0.000(3) -0.011(4)
O12 0.039(4) 0.079(6) 0.055(4) -0.018(3) 0.004(3) -0.001(4)
O13 0.048(4) 0.056(5) 0.042(3) 0.000(3) -0.022(3) -0.002(4)
O14 0.085(5) 0.049(5) 0.074(4) -0.018(3) -0.012(4) -0.040(4)
Cl2 0.0718(19) 0.0442(17) 0.0325(12) -0.0046(10) 0.0016(11) -0.0272(15)
O21 0.126(7) 0.056(5) 0.061(4) 0.016(3) -0.008(4) -0.059(5)
O22 0.205(10) 0.057(6) 0.062(4) -0.031(4) -0.017(5) -0.030(6)
O23 0.083(6) 0.070(7) 0.114(6) -0.001(5) -0.023(5) -0.015(5)
O24 0.096(6) 0.096(7) 0.069(4) -0.011(4) 0.024(4) -0.064(6)

loop_
_atom_type_symbol
_atom_type_description
_atom_type_scat_dispersion_real
_atom_type_scat_dispersion_imag
_atom_type_scat_source
C C 0.0033 0.0016 'International Tables Vol C Tables 4.2.6.8 and 6.1.1.4'
H H 0.0000 0.0000 'International Tables Vol C Tables 4.2.6.8 and 6.1.1.4'
N N 0.0061 0.0033 'International Tables Vol C Tables 4.2.6.8 and 6.1.1.4'
O O 0.0106 0.0060 'International Tables Vol C Tables 4.2.6.8 and 6.1.1.4'
Cl Cl 0.1484 0.1585 'International Tables Vol C Tables 4.2.6.8 and 6.1.1.4'
Fe Fe 0.3463 0.8444 'International Tables Vol C Tables 4.2.6.8 and 6.1.1.4'

loop_
_exptl_crystal_face_index_h
_exptl_crystal_face_index_k
_exptl_crystal_face_index_l
_exptl_crystal_face_perp_dist
_exptl_oxdiff_crystal_face_indexfrac_h
_exptl_oxdiff_crystal_face_indexfrac_k
_exptl_oxdiff_crystal_face_indexfrac_l
_exptl_oxdiff_crystal_face_x
_exptl_oxdiff_crystal_face_y
_exptl_oxdiff_crystal_face_z
0 1 0 0.0415 -0.0025 1.0013 0.0000 -0.0035 -0.0560 0.0019
0 0 -1 0.0301 -0.0002 0.0001 -1.0005 0.0251 -0.0035 -0.0242
0 0 1 0.0060 0.0002 -0.0001 1.0005 -0.0251 0.0035 0.0242
0 -1 0 0.0275 0.0025 -1.0013 -0.0000 0.0035 0.0560 -0.0019
1 0 0 0.1067 1.0013 0.0038 -0.0005 -0.0424 0.0257 -0.0562
-1 0 0 0.0817 -1.0013 -0.0038 0.0005 0.0424 -0.0257 0.0562

loop_
_geom_angle_atom_site_label_1
_geom_angle_atom_site_label_2
_geom_angle_atom_site_label_3
_geom_angle
O41 Fe1 O1 94.08(18)
O41 Fe1 N3 106.8(2)
O1 Fe1 N3 156.0(2)
O41 Fe1 O43 94.30(19)
O1 Fe1 O43 85.29(19)
N3 Fe1 O43 81.6(2)
O41 Fe1 N5 93.88(19)
O1 Fe1 N5 88.8(2)
N3 Fe1 N5 101.1(2)
O43 Fe1 N5 170.2(2)
O41 Fe1 N1 172.46(19)
O1 Fe1 N1 85.2(2)
N3 Fe1 N1 75.6(2)
O43 Fe1 N1 93.13(19)
N5 Fe1 N1 78.6(2)
O1 Fe2 O44 102.14(19)
O1 Fe2 O42 94.2(2)
O44 Fe2 O42 99.5(2)
O1 Fe2 N7 163.6(2)
O44 Fe2 N7 94.2(2)
O42 Fe2 N7 84.5(2)
O1 Fe2 N8 86.5(2)
O44 Fe2 N8 91.2(2)
O42 Fe2 N8 168.9(2)
N7 Fe2 N8 91.7(2)
O1 Fe2 N2 88.4(2)
O44 Fe2 N2 164.7(2)
O42 Fe2 N2 90.7(2)
N7 Fe2 N2 75.2(2)
N8 Fe2 N2 78.2(2)
C1 O1 Fe2 124.5(4)
C1 O1 Fe1 119.8(4)
Fe2 O1 Fe1 115.5(2)
C10 N1 C7 111.5(5)
C10 N1 C19 109.7(5)
C7 N1 C19 110.3(6)
C10 N1 Fe1 106.7(4)
C7 N1 Fe1 111.1(4)
C19 N1 Fe1 107.5(4)
C28 N2 C8 110.7(5)
C28 N2 C34 110.7(5)
C8 N2 C34 111.2(6)
C28 N2 Fe2 104.6(4)
C8 N2 Fe2 110.4(4)
C34 N2 Fe2 109.0(4)
C11 N3 C17 105.8(6)
C11 N3 Fe1 114.8(6)
C17 N3 Fe1 138.8(5)
C11 N4 C12 105.6(6)
C11 N4 C18 127.6(7)
C12 N4 C18 126.7(6)
C20 N5 C26 104.8(6)
C20 N5 Fe1 111.1(4)
C26 N5 Fe1 136.5(4)
C20 N6 C21 107.6(6)
C20 N6 C27 128.0(5)
C21 N6 C27 124.3(6)
C29 N7 C33 119.6(6)
C29 N7 Fe2 116.1(5)
C33 N7 Fe2 124.2(5)
C35 N8 C39 119.4(7)
C35 N8 Fe2 114.3(4)
C39 N8 Fe2 122.6(5)
O1 C1 C6 119.7(6)
O1 C1 C2 117.5(6)
C6 C1 C2 122.8(7)
C1 C2 C3 117.4(6)
C1 C2 C7 121.1(7)
C3 C2 C7 121.5(6)
C4 C3 C2 121.4(6)
C4 C3 H3 119.3
C2 C3 H3 119.3
C3 C4 C5 117.7(7)
C3 C4 C9 120.8(6)
C5 C4 C9 121.5(6)
C6 C5 C4 122.2(6)
C6 C5 H5 118.9
C4 C5 H5 118.9
C5 C6 C1 118.5(6)
C5 C6 C8 121.3(6)
C1 C6 C8 120.2(6)
N1 C7 C2 111.9(5)
N1 C7 H7A 109.2
C2 C7 H7A 109.2
N1 C7 H7B 109.2
C2 C7 H7B 109.2
H7A C7 H7B 107.9
N2 C8 C6 110.5(5)
N2 C8 H8A 109.5
C6 C8 H8A 109.5
N2 C8 H8B 109.5
C6 C8 H8B 109.5
H8A C8 H8B 108.1
C4 C9 H9A 109.5
C4 C9 H9B 109.5
H9A C9 H9B 109.5
C4 C9 H9C 109.5
H9A C9 H9C 109.5
H9B C9 H9C 109.5
N1 C10 C11 108.7(5)
N1 C10 H10A 109.9
C11 C10 H10A 109.9
N1 C10 H10B 109.9
C11 C10 H10B 109.9
H10A C10 H10B 108.3
N3 C11 N4 113.5(7)
N3 C11 C10 121.7(7)
N4 C11 C10 124.6(6)
C17 C12 C13 122.7(8)
C17 C12 N4 106.8(7)
C13 C12 N4 130.4(7)
C14 C13 C12 115.9(7)
C14 C13 H13 122.1
C12 C13 H13 122.1
C13 C14 C15 122.1(8)
C13 C14 H14 119.0
C15 C14 H14 119.0
C16 C15 C14 122.6(8)
C16 C15 H15 118.7
C14 C15 H15 118.7
C15 C16 C17 116.6(7)
C15 C16 H16 121.7
C17 C16 H16 121.7
C12 C17 C16 120.1(7)
C12 C17 N3 108.2(6)
C16 C17 N3 131.5(6)
N4 C18 H18A 109.5
N4 C18 H18B 109.5
H18A C18 H18B 109.5
N4 C18 H18C 109.5
H18A C18 H18C 109.5
H18B C18 H18C 109.5
N1 C19 C20 109.7(5)
N1 C19 H19A 109.7
C20 C19 H19A 109.7
N1 C19 H19B 109.7
C20 C19 H19B 109.7
H19A C19 H19B 108.2
N6 C20 N5 112.4(6)
N6 C20 C19 125.5(6)
N5 C20 C19 122.0(6)
N6 C21 C22 131.2(7)
N6 C21 C26 105.7(6)
C22 C21 C26 123.1(6)
C21 C22 C23 115.5(7)
C21 C22 H22 122.3
C23 C22 H22 122.3
C22 C23 C24 122.4(7)
C22 C23 H23 118.8
C24 C23 H23 118.8
C25 C24 C23 120.7(7)
C25 C24 H24 119.6
C23 C24 H24 119.6
C24 C25 C26 118.3(7)
C24 C25 H25 120.8
C26 C25 H25 120.8
N5 C26 C25 130.6(7)
N5 C26 C21 109.5(6)
C25 C26 C21 119.9(6)
N6 C27 H27A 109.5
N6 C27 H27B 109.5
H27A C27 H27B 109.5
N6 C27 H27C 109.5
H27A C27 H27C 109.5
H27B C27 H27C 109.5
N2 C28 C29 109.3(5)
N2 C28 H28A 109.8
C29 C28 H28A 109.8
N2 C28 H28B 109.8
C29 C28 H28B 109.8
H28A C28 H28B 108.3
N7 C29 C30 121.1(7)
N7 C29 C28 115.1(6)
C30 C29 C28 123.8(7)
C31 C30 C29 119.4(8)
C31 C30 H30 120.3
C29 C30 H30 120.3
C32 C31 C30 119.0(8)
C32 C31 H31 120.5
C30 C31 H31 120.5
C31 C32 C33 118.7(8)
C31 C32 H32 120.6
C33 C32 H32 120.6
N7 C33 C32 122.0(7)
N7 C33 H33 119.0
C32 C33 H33 119.0
C35 C34 N2 110.2(5)
C35 C34 H34A 109.6
N2 C34 H34A 109.6
C35 C34 H34B 109.6
N2 C34 H34B 109.6
H34A C34 H34B 108.1
N8 C35 C36 121.5(6)
N8 C35 C34 117.3(7)
C36 C35 C34 121.2(7)
C37 C36 C35 118.0(7)
C37 C36 H36 121.0
C35 C36 H36 121.0
C38 C37 C36 119.7(8)
C38 C37 H37 120.2
C36 C37 H37 120.2
C39 C38 C37 119.3(7)
C39 C38 H38 120.4
C37 C38 H38 120.4
N8 C39 C38 122.1(7)
N8 C39 H39 119.0
C38 C39 H39 119.0
C52 O41 Fe1 131.6(5)
C52 O42 Fe2 135.4(5)
C41 O43 Fe1 140.0(5)
C41 O44 Fe2 127.3(5)
O43 C41 O44 124.8(7)
O43 C41 C42 119.2(7)
O44 C41 C42 116.0(7)
C41 C42 C43 111.5(5)
C41 C42 H42A 109.3
C43 C42 H42A 109.3
C41 C42 H42B 109.3
C43 C42 H42B 109.3
H42A C42 H42B 108.0
C44 C43 C42 112.3(6)
C44 C43 H43A 109.1
C42 C43 H43A 109.1
C44 C43 H43B 109.1
C42 C43 H43B 109.1
H43A C43 H43B 107.9
C49 C44 C45 119.6(7)
C49 C44 C43 120.2(7)
C45 C44 C43 120.1(6)
C44 C45 C46 119.5(7)
C44 C45 H45 120.2
C46 C45 H45 120.2
C47 C46 C45 121.0(7)
C47 C46 H46 119.5
C45 C46 H46 119.5
C46 C47 C48 118.5(7)
C46 C47 H47 120.8
C48 C47 H47 120.8
C49 C48 C47 119.0(7)
C49 C48 C50 121.3(7)
C47 C48 C50 119.3(7)
C44 C49 C48 122.3(7)
C44 C49 H49 118.8
C48 C49 H49 118.8
C48 C50 C51 109.6(5)
C48 C50 H50A 109.7
C51 C50 H50A 109.7
C48 C50 H50B 109.7
C51 C50 H50B 109.7
H50A C50 H50B 108.2
C52 C51 C50 110.7(6)
C52 C51 H51A 109.5
C50 C51 H51A 109.5
C52 C51 H51B 109.5
C50 C51 H51B 109.5
H51A C51 H51B 108.1
O41 C52 O42 126.5(7)
O41 C52 C51 119.8(7)
O42 C52 C51 113.6(6)
O14 Cl1 O13 110.0(4)
O14 Cl1 O11 107.9(3)
O13 Cl1 O11 109.3(4)
O14 Cl1 O12 109.9(4)
O13 Cl1 O12 109.1(3)
O11 Cl1 O12 110.6(4)
O24 Cl2 O22 109.8(5)
O24 Cl2 O21 112.1(5)
O22 Cl2 O21 109.7(4)
O24 Cl2 O23 104.4(4)
O22 Cl2 O23 113.1(5)
O21 Cl2 O23 107.7(5)

loop_
_geom_bond_atom_site_label_1
_geom_bond_atom_site_label_2
_geom_bond_distance
Fe1 O41 2.065(5)
Fe1 O1 2.127(5)
Fe1 N3 2.132(6)
Fe1 O43 2.134(5)
Fe1 N5 2.174(5)
Fe1 N1 2.310(6)
Fe2 O1 1.944(5)
Fe2 O44 1.948(5)
Fe2 O42 1.956(5)
Fe2 N7 2.138(6)
Fe2 N8 2.175(6)
Fe2 N2 2.221(6)
O1 C1 1.368(8)
N1 C10 1.462(8)
N1 C7 1.472(9)
N1 C19 1.475(8)
N2 C28 1.487(8)
N2 C8 1.492(8)
N2 C34 1.523(8)
N3 C11 1.315(8)
N3 C17 1.416(9)
N4 C11 1.363(9)
N4 C12 1.412(9)
N4 C18 1.466(7)
N5 C20 1.349(8)
N5 C26 1.392(7)
N6 C20 1.349(8)
N6 C21 1.384(7)
N6 C27 1.472(8)
N7 C29 1.331(8)
N7 C33 1.341(9)
N8 C35 1.330(9)
N8 C39 1.339(8)
C1 C6 1.379(9)
C1 C2 1.392(9)
C2 C3 1.422(10)
C2 C7 1.498(9)
C3 C4 1.393(9)
C3 H3 0.9500
C4 C5 1.412(9)
C4 C9 1.524(10)
C5 C6 1.379(9)
C5 H5 0.9500
C6 C8 1.504(9)
C7 H7A 0.9900
C7 H7B 0.9900
C8 H8A 0.9900
C8 H8B 0.9900
C9 H9A 0.9800
C9 H9B 0.9800
C9 H9C 0.9800
C10 C11 1.493(10)
C10 H10A 0.9900
C10 H10B 0.9900
C12 C17 1.389(9)
C12 C13 1.410(10)
C13 C14 1.355(10)
C13 H13 0.9500
C14 C15 1.394(9)
C14 H14 0.9500
C15 C16 1.376(10)
C15 H15 0.9500
C16 C17 1.397(10)
C16 H16 0.9500
C18 H18A 0.9800
C18 H18B 0.9800
C18 H18C 0.9800
C19 C20 1.490(8)
C19 H19A 0.9900
C19 H19B 0.9900
C21 C22 1.387(9)
C21 C26 1.404(10)
C22 C23 1.396(9)
C22 H22 0.9500
C23 C24 1.405(11)
C23 H23 0.9500
C24 C25 1.375(9)
C24 H24 0.9500
C25 C26 1.394(8)
C25 H25 0.9500
C27 H27A 0.9800
C27 H27B 0.9800
C27 H27C 0.9800
C28 C29 1.513(10)
C28 H28A 0.9900
C28 H28B 0.9900
C29 C30 1.392(9)
C30 C31 1.385(11)
C30 H30 0.9500
C31 C32 1.372(10)
C31 H31 0.9500
C32 C33 1.388(10)
C32 H32 0.9500
C33 H33 0.9500
C34 C35 1.488(8)
C34 H34A 0.9900
C34 H34B 0.9900
C35 C36 1.403(10)
C36 C37 1.379(9)
C36 H36 0.9500
C37 C38 1.372(10)
C37 H37 0.9500
C38 C39 1.363(10)
C38 H38 0.9500
C39 H39 0.9500
O41 C52 1.248(8)
O42 C52 1.293(9)
O43 C41 1.232(8)
O44 C41 1.298(8)
C41 C42 1.524(9)
C42 C43 1.549(9)
C42 H42A 0.9900
C42 H42B 0.9900
C43 C44 1.501(9)
C43 H43A 0.9900
C43 H43B 0.9900
C44 C49 1.369(9)
C44 C45 1.388(10)
C45 C46 1.406(9)
C45 H45 0.9500
C46 C47 1.383(9)
C46 H46 0.9500
C47 C48 1.432(10)
C47 H47 0.9500
C48 C49 1.374(9)
C48 C50 1.514(9)
C49 H49 0.9500
C50 C51 1.546(9)
C50 H50A 0.9900
C50 H50B 0.9900
C51 C52 1.530(9)
C51 H51A 0.9900
C51 H51B 0.9900
Cl1 O14 1.427(5)
Cl1 O13 1.437(5)
Cl1 O11 1.440(5)
Cl1 O12 1.454(6)
Cl2 O24 1.388(6)
Cl2 O22 1.401(6)
Cl2 O21 1.431(6)
Cl2 O23 1.440(8)
